data_7111182
loop_
_publ_author_name
'Boschetti, Fr\'ed\'eric'
'Denat, Franck'
'Espinosa, Enrique'
'Guilard, Roger'

_publ_section_title
;
 An organic template approach for the synthesis of selectively
 functionalised tetraazacycloalkanes
;
_journal_issue 4
_journal_name_full 'Chemical Communications'
_journal_page_first 312
_journal_paper_doi 10.1039/b108244b
_journal_year 2002
_chemical_formula_moiety 'C10 H20 N4'
_chemical_formula_sum 'C10 H20 N4'
_chemical_formula_weight 196.30
_chemical_name_systematic
;
?
;
_space_group_IT_number 14
_symmetry_cell_setting monoclinic
_symmetry_space_group_name_Hall '-P 2yn'
_symmetry_space_group_name_H-M 'P 1 21/n 1'
_atom_sites_solution_hydrogens geom
_atom_sites_solution_primary direct
_atom_sites_solution_secondary difmap
_audit_creation_method SHELXL-97
_cell_angle_alpha 90.00
_cell_angle_beta 91.640(2)
_cell_angle_gamma 90.00
_cell_formula_units_Z 4
_cell_length_a 9.3721(4)
_cell_length_b 7.8942(4)
_cell_length_c 14.4579(7)
_cell_measurement_reflns_used 4135
_cell_measurement_temperature 110(2)
_cell_measurement_theta_max 27.50
_cell_measurement_theta_min 2.56
_cell_volume 1069.23(9)
_computing_structure_refinement 'SHELXL-97 (Sheldrick, 1997)'
_diffrn_ambient_temperature 110(2)
_diffrn_measured_fraction_theta_full 0.998
_diffrn_measured_fraction_theta_max 0.998
_diffrn_radiation_monochromator graphite
_diffrn_radiation_source 'fine-focus sealed tube'
_diffrn_radiation_type MoK\a
_diffrn_radiation_wavelength 0.71073
_diffrn_reflns_av_R_equivalents 0.0303
_diffrn_reflns_av_sigmaI/netI 0.0503
_diffrn_reflns_limit_h_max 12
_diffrn_reflns_limit_h_min -12
_diffrn_reflns_limit_k_max 7
_diffrn_reflns_limit_k_min -10
_diffrn_reflns_limit_l_max 18
_diffrn_reflns_limit_l_min -18
_diffrn_reflns_number 4135
_diffrn_reflns_theta_full 27.50
_diffrn_reflns_theta_max 27.50
_diffrn_reflns_theta_min 2.56
_exptl_absorpt_coefficient_mu 0.077
_exptl_absorpt_correction_type none
_exptl_crystal_colour Colourless
_exptl_crystal_density_diffrn 1.219
_exptl_crystal_density_method 'not measured'
_exptl_crystal_description Prism
_exptl_crystal_F_000 432
_exptl_crystal_size_max 0.10
_exptl_crystal_size_mid 0.08
_exptl_crystal_size_min 0.08
_refine_diff_density_max 0.174
_refine_diff_density_min -0.177
_refine_diff_density_rms 0.040
_refine_ls_extinction_coef 0.008(2)
_refine_ls_extinction_expression Fc^*^==kFc[1+0.001xFc^2^\l^3^/sin(2\q)]^-1/4^
_refine_ls_extinction_method SHELXL
_refine_ls_goodness_of_fit_ref 1.013
_refine_ls_hydrogen_treatment mixed
_refine_ls_matrix_type full
_refine_ls_number_parameters 189
_refine_ls_number_reflns 2448
_refine_ls_number_restraints 0
_refine_ls_restrained_S_all 1.013
_refine_ls_R_factor_all 0.0782
_refine_ls_R_factor_gt 0.0423
_refine_ls_shift/su_max 0.002
_refine_ls_shift/su_mean 0.001
_refine_ls_structure_factor_coef Fsqd
_refine_ls_weighting_details 'calc w==1/[\s^2^(Fo^2^)+(0.0425P)^2^+0.2244P] where P==(Fo^2^+2Fc^2^)/3'
_refine_ls_weighting_scheme calc
_refine_ls_wR_factor_gt 0.0897
_refine_ls_wR_factor_ref 0.1043
_reflns_number_gt 1645
_reflns_number_total 2448
_reflns_threshold_expression >2sigma(I)
_cod_data_source_file b108244bsup1.cif
_cod_data_source_block fbo218
_cod_depositor_comments
;
The following automatic conversions were performed:

'_symmetry_cell_setting' value 'Monoclinic' changed to 'monoclinic'
according to /home/saulius/struct/CIF-dictionaries/cif_core.dic
dictionary named 'cif_core.dic' version 2.4.2 from
2011-04-26.

'_exptl_absorpt_correction_type' value 'None' changed to
'none' according to
/home/saulius/struct/CIF-dictionaries/cif_core.dic dictionary named
'cif_core.dic' version 2.4.2 from 2011-04-26.

Automatic conversion script
Id: cif_fix_values 1891 2012-01-12 08:04:46Z andrius 
;
_cod_original_sg_symbol_H-M 'P 21/n'
_cod_database_code 7111182

loop_
_symmetry_equiv_pos_as_xyz
'x, y, z'
'-x+1/2, y+1/2, -z+1/2'
'-x, -y, -z'
'x-1/2, -y-1/2, z-1/2'

loop_
_atom_site_label
_atom_site_type_symbol
_atom_site_fract_x
_atom_site_fract_y
_atom_site_fract_z
_atom_site_U_iso_or_equiv
_atom_site_adp_type
_atom_site_occupancy
_atom_site_symmetry_multiplicity
_atom_site_calc_flag
N1 N 0.61108(12) -0.00666(15) 0.12014(8) 0.0247(3) Uani 1 1 d
N2 N 0.49289(11) 0.10519(14) 0.28690(7) 0.0201(3) Uani 1 1 d
N3 N 0.47291(12) 0.39033(14) 0.22425(8) 0.0230(3) Uani 1 1 d
N4 N 0.39190(11) 0.14637(15) 0.08507(8) 0.0222(3) Uani 1 1 d
C1 C 0.55301(16) -0.12863(19) 0.18448(10) 0.0259(3) Uani 1 1 d
C2 C 0.56916(16) -0.05600(19) 0.28069(10) 0.0259(3) Uani 1 1 d
C3 C 0.50983(16) 0.17138(19) 0.38172(10) 0.0266(3) Uani 1 1 d
C4 C 0.43455(17) 0.3403(2) 0.39165(10) 0.0291(4) Uani 1 1 d
C5 C 0.48656(17) 0.46212(19) 0.31801(10) 0.0285(4) Uani 1 1 d
C6 C 0.32312(15) 0.3758(2) 0.19242(10) 0.0268(3) Uani 1 1 d
C7 C 0.31383(16) 0.3072(2) 0.09471(10) 0.0277(4) Uani 1 1 d
C21 C 0.54930(14) 0.22893(17) 0.22054(9) 0.0200(3) Uani 1 1 d
C41 C 0.54230(13) 0.15853(17) 0.12087(9) 0.0208(3) Uani 1 1 d
C42 C 0.62482(17) 0.2749(2) 0.05716(11) 0.0294(4) Uani 1 1 d
H1A H 0.4505(16) -0.1589(19) 0.1705(10) 0.0307(9) Uiso 1 1 d
H1B H 0.6056(16) -0.239(2) 0.1795(10) 0.0307(9) Uiso 1 1 d
H2A H 0.6749(16) -0.0424(19) 0.2972(10) 0.0307(9) Uiso 1 1 d
H2B H 0.5299(15) -0.136(2) 0.3265(10) 0.0307(9) Uiso 1 1 d
H3A H 0.6140(16) 0.1864(19) 0.3994(10) 0.0307(9) Uiso 1 1 d
H3B H 0.4710(15) 0.085(2) 0.4254(10) 0.0307(9) Uiso 1 1 d
H4A H 0.4574(15) 0.3877(19) 0.4549(11) 0.0307(9) Uiso 1 1 d
H4B H 0.3274(16) 0.3247(19) 0.3848(10) 0.0307(9) Uiso 1 1 d
H5A H 0.5893(16) 0.4873(19) 0.3313(10) 0.0307(9) Uiso 1 1 d
H5B H 0.4308(15) 0.570(2) 0.3180(10) 0.0307(9) Uiso 1 1 d
H6A H 0.2663(16) 0.299(2) 0.2346(10) 0.0307(9) Uiso 1 1 d
H6B H 0.2788(15) 0.491(2) 0.1952(10) 0.0307(9) Uiso 1 1 d
H7A H 0.3539(15) 0.392(2) 0.0510(11) 0.0307(9) Uiso 1 1 d
H7B H 0.2106(16) 0.2836(19) 0.0761(10) 0.0307(9) Uiso 1 1 d
H21 H 0.6542(16) 0.2520(19) 0.2378(10) 0.0307(9) Uiso 1 1 d
H42A H 0.7277(16) 0.2657(19) 0.0723(10) 0.0307(9) Uiso 1 1 d
H42B H 0.6092(15) 0.2390(19) -0.0096(11) 0.0307(9) Uiso 1 1 d
H42C H 0.5946(15) 0.399(2) 0.0629(10) 0.0307(9) Uiso 1 1 d
HN1 H 0.6090(15) -0.046(2) 0.0615(11) 0.0307(9) Uiso 1 1 d
HN4 H 0.3486(16) 0.066(2) 0.1205(10) 0.0307(9) Uiso 1 1 d

loop_
_atom_site_aniso_label
_atom_site_aniso_U_11
_atom_site_aniso_U_22
_atom_site_aniso_U_33
_atom_site_aniso_U_23
_atom_site_aniso_U_13
_atom_site_aniso_U_12
N1 0.0237(6) 0.0272(7) 0.0233(7) -0.0058(5) 0.0021(5) 0.0019(5)
N2 0.0242(6) 0.0188(6) 0.0175(6) 0.0006(5) 0.0007(5) 0.0002(5)
N3 0.0261(6) 0.0196(6) 0.0234(6) -0.0022(5) 0.0018(5) 0.0000(5)
N4 0.0205(6) 0.0245(7) 0.0216(6) 0.0003(5) -0.0010(5) -0.0009(5)
C1 0.0257(8) 0.0213(8) 0.0305(8) -0.0039(6) -0.0019(6) 0.0041(6)
C2 0.0285(8) 0.0223(8) 0.0267(8) 0.0021(6) -0.0027(6) 0.0022(6)
C3 0.0314(8) 0.0315(8) 0.0170(7) -0.0014(6) -0.0010(6) -0.0040(7)
C4 0.0340(9) 0.0313(8) 0.0221(8) -0.0076(6) 0.0041(6) -0.0043(7)
C5 0.0331(9) 0.0223(8) 0.0302(9) -0.0081(7) 0.0043(7) -0.0018(7)
C6 0.0260(8) 0.0249(8) 0.0295(9) -0.0005(7) 0.0006(6) 0.0054(6)
C7 0.0271(8) 0.0285(8) 0.0275(8) 0.0051(7) -0.0013(6) 0.0029(6)
C21 0.0173(6) 0.0195(7) 0.0233(8) -0.0003(6) 0.0018(5) -0.0011(5)
C41 0.0184(7) 0.0237(7) 0.0202(7) -0.0016(6) 0.0014(5) -0.0008(6)
C42 0.0290(8) 0.0364(9) 0.0229(8) -0.0002(7) 0.0055(7) -0.0066(7)

loop_
_atom_type_symbol
_atom_type_description
_atom_type_scat_dispersion_real
_atom_type_scat_dispersion_imag
_atom_type_scat_source
C C 0.0033 0.0016 'International Tables Vol C Tables 4.2.6.8 and 6.1.1.4'
H H 0.0000 0.0000 'International Tables Vol C Tables 4.2.6.8 and 6.1.1.4'
N N 0.0061 0.0033 'International Tables Vol C Tables 4.2.6.8 and 6.1.1.4'

loop_
_geom_angle_atom_site_label_1
_geom_angle_atom_site_label_2
_geom_angle_atom_site_label_3
_geom_angle
C41 N1 C1 114.49(11)
C2 N2 C3 109.03(11)
C2 N2 C21 110.51(10)
C3 N2 C21 109.83(11)
C21 N3 C6 112.63(11)
C21 N3 C5 109.84(11)
C6 N3 C5 112.06(11)
C7 N4 C41 112.26(11)
N1 C1 C2 107.97(12)
N2 C2 C1 110.54(12)
N2 C3 C4 111.23(12)
C3 C4 C5 109.23(12)
N3 C5 C4 112.29(12)
N3 C6 C7 110.44(12)
N4 C7 C6 112.42(12)
N3 C21 N2 111.54(10)
N3 C21 C41 109.87(11)
N2 C21 C41 111.20(11)
N1 C41 N4 110.77(11)
N1 C41 C42 107.64(11)
N4 C41 C42 108.64(11)
N1 C41 C21 108.81(11)
N4 C41 C21 111.20(10)
C42 C41 C21 109.72(11)

loop_
_geom_bond_atom_site_label_1
_geom_bond_atom_site_label_2
_geom_bond_distance
N1 C41 1.4548(17)
N1 C1 1.4551(18)
N2 C2 1.4636(17)
N2 C3 1.4713(17)
N2 C21 1.4777(17)
N3 C21 1.4632(17)
N3 C6 1.4693(18)
N3 C5 1.4714(18)
N4 C7 1.4737(18)
N4 C41 1.4906(16)
C1 C2 1.508(2)
C3 C4 1.517(2)
C4 C5 1.525(2)
C6 C7 1.513(2)
C21 C41 1.5441(19)
C41 C42 1.527(2)

loop_
_geom_hbond_atom_site_label_D
_geom_hbond_atom_site_label_H
_geom_hbond_atom_site_label_A
_geom_hbond_distance_DH
_geom_hbond_distance_HA
_geom_hbond_distance_DA
_geom_hbond_angle_DHA
_geom_hbond_site_symmetry_A
N1 HN1 N4 0.903(16) 2.262(16) 3.1647(17) 178.9(13) 3_655

loop_
_geom_torsion_atom_site_label_1
_geom_torsion_atom_site_label_2
_geom_torsion_atom_site_label_3
_geom_torsion_atom_site_label_4
_geom_torsion
C41 N1 C1 C2 -59.25(15)
C3 N2 C2 C1 179.48(12)
C21 N2 C2 C1 -59.72(15)
N1 C1 C2 N2 59.50(15)
C2 N2 C3 C4 179.10(12)
C21 N2 C3 C4 57.87(15)
N2 C3 C4 C5 -53.97(16)
C21 N3 C5 C4 -56.08(15)
C6 N3 C5 C4 69.91(16)
C3 C4 C5 N3 53.30(17)
C21 N3 C6 C7 -57.44(15)
C5 N3 C6 C7 178.10(12)
C41 N4 C7 C6 -52.55(16)
N3 C6 C7 N4 54.02(16)
C6 N3 C21 N2 -66.24(14)
C5 N3 C21 N2 59.42(14)
C6 N3 C21 C41 57.54(14)
C5 N3 C21 C41 -176.79(11)
C2 N2 C21 N3 178.96(11)
C3 N2 C21 N3 -60.71(14)
C2 N2 C21 C41 55.93(14)
C3 N2 C21 C41 176.26(11)
C1 N1 C41 N4 -66.82(14)
C1 N1 C41 C42 174.55(12)
C1 N1 C41 C21 55.71(14)
C7 N4 C41 N1 173.45(11)
C7 N4 C41 C42 -68.53(14)
C7 N4 C41 C21 52.33(15)
N3 C21 C41 N1 -176.46(10)
N2 C21 C41 N1 -52.48(14)
N3 C21 C41 N4 -54.20(14)
N2 C21 C41 N4 69.79(14)
N3 C21 C41 C42 66.01(14)
N2 C21 C41 C42 -170.00(11)
